data_7210543
loop_
_publ_author_name
'Li, Yu'
'Song, Datong'

_publ_section_title
;
 Syntheses, structures and luminescent properties of decorated lanthanide
 metal-organic frameworks of (E)-4,4'-(ethene-1,2-diyl)dibenzoic acids
;
_journal_issue 6
_journal_name_full CrystEngComm
_journal_page_first 1821
_journal_page_last 1830
_journal_paper_doi 10.1039/c0ce00750a
_journal_volume 13
_journal_year 2011
_chemical_formula_sum 'C82 H132 Eu2 O29 S17'
_chemical_formula_weight 2430.82
_chemical_name_systematic
;
?
;
_space_group_IT_number 19
_symmetry_cell_setting orthorhombic
_symmetry_space_group_name_Hall 'P 2ac 2ab'
_symmetry_space_group_name_H-M 'P 21 21 21'
_atom_sites_solution_hydrogens geom
_atom_sites_solution_primary direct
_atom_sites_solution_secondary difmap
_audit_creation_method SHELXL-97
_cell_angle_alpha 90.00
_cell_angle_beta 90.00
_cell_angle_gamma 90.00
_cell_formula_units_Z 4
_cell_length_a 16.5736(7)
_cell_length_b 21.7897(8)
_cell_length_c 35.1320(14)
_cell_measurement_reflns_used 51717
_cell_measurement_temperature 150(2)
_cell_measurement_theta_max 25.00
_cell_measurement_theta_min 1.10
_cell_volume 12687.4(9)
_computing_structure_refinement 'SHELXL-97 (Sheldrick, 2008)'
_computing_structure_solution 'SHELXS-97 (Sheldrick, 2008)'
_diffrn_ambient_temperature 150(2)
_diffrn_measured_fraction_theta_full 1.000
_diffrn_measured_fraction_theta_max 1.000
_diffrn_radiation_monochromator graphite
_diffrn_radiation_source 'fine-focus sealed tube'
_diffrn_radiation_type MoK\a
_diffrn_radiation_wavelength 0.71073
_diffrn_reflns_av_R_equivalents 0.0582
_diffrn_reflns_av_sigmaI/netI 0.0971
_diffrn_reflns_limit_h_max 18
_diffrn_reflns_limit_h_min -19
_diffrn_reflns_limit_k_max 25
_diffrn_reflns_limit_k_min -22
_diffrn_reflns_limit_l_max 41
_diffrn_reflns_limit_l_min -29
_diffrn_reflns_number 51717
_diffrn_reflns_theta_full 25.00
_diffrn_reflns_theta_max 25.00
_diffrn_reflns_theta_min 1.10
_exptl_absorpt_coefficient_mu 1.318
_exptl_absorpt_correction_T_max 0.9741
_exptl_absorpt_correction_T_min 0.8795
_exptl_absorpt_correction_type multi-scan
_exptl_absorpt_process_details SADABS
_exptl_crystal_colour colorless
_exptl_crystal_density_diffrn 1.273
_exptl_crystal_density_method 'not measured'
_exptl_crystal_description block
_exptl_crystal_F_000 5016
_exptl_crystal_size_max 0.10
_exptl_crystal_size_mid 0.02
_exptl_crystal_size_min 0.02
_refine_diff_density_max 1.613
_refine_diff_density_min -1.142
_refine_diff_density_rms 0.130
_refine_ls_abs_structure_details 'Flack H D (1983), Acta Cryst. A39, 876-881'
_refine_ls_abs_structure_Flack 0.481(11)
_refine_ls_extinction_method none
_refine_ls_goodness_of_fit_ref 1.035
_refine_ls_hydrogen_treatment constr
_refine_ls_matrix_type full
_refine_ls_number_parameters 1104
_refine_ls_number_reflns 22077
_refine_ls_number_restraints 0
_refine_ls_restrained_S_all 1.035
_refine_ls_R_factor_all 0.0859
_refine_ls_R_factor_gt 0.0610
_refine_ls_shift/su_max 0.001
_refine_ls_shift/su_mean 0.000
_refine_ls_structure_factor_coef Fsqd
_refine_ls_weighting_details 'calc w=1/[\s^2^(Fo^2^)+(0.0772P)^2^+0.0000P] where P=(Fo^2^+2Fc^2^)/3'
_refine_ls_weighting_scheme calc
_refine_ls_wR_factor_gt 0.1343
_refine_ls_wR_factor_ref 0.1430
_reflns_number_gt 17025
_reflns_number_total 22077
_reflns_threshold_expression >2sigma(I)
_cod_data_source_file c0ce00750a.txt
_cod_data_source_block 7
_cod_original_sg_symbol_H-M P2(1)2(1)2(1)
_cod_database_code 7210543

loop_
_symmetry_equiv_pos_as_xyz
'x, y, z'
'-x+1/2, -y, z+1/2'
'-x, y+1/2, -z+1/2'
'x+1/2, -y+1/2, -z'

loop_
_atom_site_label
_atom_site_type_symbol
_atom_site_fract_x
_atom_site_fract_y
_atom_site_fract_z
_atom_site_U_iso_or_equiv
_atom_site_adp_type
_atom_site_occupancy
_atom_site_symmetry_multiplicity
_atom_site_calc_flag
_atom_site_refinement_flags
Eu1 Eu 0.75717(3) 0.425676(18) 0.114025(10) 0.01574(11) Uani 1 1 d .
Eu2 Eu 0.82439(3) 0.605204(18) 0.120748(11) 0.01467(10) Uani 1 1 d .
S1 S 0.60948(19) 0.36622(13) 0.17705(8) 0.0430(6) Uani 1 1 d .
S2 S 0.62867(19) 0.34006(12) 0.05524(7) 0.0378(7) Uani 1 1 d .
S3 S 0.97706(19) 0.64925(13) 0.05612(7) 0.0396(6) Uani 1 1 d .
S4 S 0.94552(16) 0.69247(10) 0.18175(7) 0.0271(6) Uani 1 1 d .
S5 S 0.9338(2) 0.34788(13) 0.22403(8) 0.0486(8) Uani 1 1 d .
S6 S 0.8887(2) 0.38906(17) 0.35259(10) 0.0626(9) Uani 1 1 d .
S7 S 1.2439(3) 0.55529(18) 0.23820(12) 0.0919(12) Uani 1 1 d .
S8 S 0.9707(3) 0.54311(18) 0.27907(10) 0.0712(9) Uani 1 1 d .
S9 S 0.6317(2) 0.84679(15) 0.06610(8) 0.0486(8) Uani 1 1 d .
S10 S 0.3842(3) 0.74394(18) 0.17446(10) 0.0713(11) Uani 1 1 d .
S11 S 0.5917(3) 0.34952(19) -0.10209(12) 0.0780(12) Uani 1 1 d .
S12 S 0.6178(3) 0.7079(2) 0.23415(17) 0.1011(17) Uani 1 1 d .
S13 S 0.7718(2) 0.82876(16) 0.27120(10) 0.0639(10) Uani 1 1 d .
S14 S 0.9688(3) 0.3191(2) 0.01857(14) 0.0952(15) Uani 1 1 d .
S15 S 1.3060(3) 0.28969(15) 0.10287(12) 0.0727(11) Uani 1 1 d .
S16 S 0.5113(3) 0.5461(2) 0.00555(12) 0.0836(13) Uani 1 1 d .
S17 S 0.8396(2) 0.75612(14) -0.01374(8) 0.0480(8) Uani 1 1 d .
O1 O 0.7500(5) 0.4644(2) 0.17717(14) 0.0256(15) Uani 1 1 d .
O2 O 0.7581(4) 0.5675(2) 0.17526(15) 0.0220(7) Uani 1 1 d .
O3 O 0.6855(4) 0.6237(2) 0.10556(15) 0.0220(7) Uani 1 1 d .
O4 O 0.6998(4) 0.5214(2) 0.10467(16) 0.0220(7) Uani 1 1 d .
O5 O 0.8321(4) 0.5674(2) 0.05811(15) 0.0248(14) Uani 1 1 d .
O6 O 0.8192(4) 0.4649(2) 0.05956(15) 0.0234(14) Uani 1 1 d .
O7 O 0.8814(4) 0.5082(3) 0.13156(16) 0.0228(15) Uani 1 1 d .
O8 O 0.8974(4) 0.4078(2) 0.13008(16) 0.0240(15) Uani 1 1 d .
O9 O 0.7993(4) 0.3305(3) 0.08236(18) 0.0337(18) Uani 1 1 d .
O10 O 0.7705(4) 0.3223(3) 0.14370(18) 0.0299(17) Uani 1 1 d .
O11 O 0.8194(5) 0.7065(3) 0.08674(16) 0.0319(17) Uani 1 1 d .
O12 O 0.7876(4) 0.7042(3) 0.14814(17) 0.0279(16) Uani 1 1 d .
O13 O 0.6285(5) 0.3930(3) 0.13788(18) 0.0430(6) Uani 1 1 d .
O14 O 0.6612(4) 0.4053(2) 0.06155(17) 0.0284(16) Uani 1 1 d .
O15 O 0.9563(5) 0.6334(3) 0.09710(18) 0.0396(6) Uani 1 1 d .
O16 O 0.9157(4) 0.6281(3) 0.17358(15) 0.0238(15) Uani 1 1 d .
O17 O 0.9829(5) 0.3379(4) 0.2598(2) 0.058(2) Uani 1 1 d .
O18 O 0.8229(6) 0.3462(4) 0.3413(3) 0.081(3) Uani 1 1 d .
O19 O 1.2512(8) 0.5184(4) 0.2755(3) 0.0919(12) Uani 1 1 d .
O20 O 1.0219(6) 0.6029(4) 0.2801(2) 0.0712(9) Uani 1 1 d .
O21 O 0.6575(5) 0.8338(4) 0.0258(2) 0.055(2) Uani 1 1 d .
O22 O 0.3116(8) 0.6957(4) 0.1686(3) 0.104(4) Uani 1 1 d .
O23 O 0.6791(6) 0.3455(4) -0.0917(3) 0.075(3) Uani 1 1 d .
O24 O 0.5549(7) 0.7412(6) 0.2564(3) 0.105(4) Uani 1 1 d .
O25 O 0.8037(7) 0.7889(5) 0.3026(3) 0.086(3) Uani 1 1 d .
O26 O 1.0253(10) 0.2997(6) -0.0101(4) 0.139(6) Uani 1 1 d .
O27 O 1.3651(7) 0.3392(4) 0.1081(3) 0.086(3) Uani 1 1 d .
O28 O 0.4886(7) 0.5208(6) -0.0325(3) 0.108(4) Uani 1 1 d .
O29 O 0.8958(5) 0.7196(4) -0.0375(2) 0.060(2) Uani 1 1 d .
C1 C 0.7503(7) 0.5174(4) 0.1922(2) 0.026(2) Uani 1 1 d .
C2 C 0.7419(6) 0.5192(4) 0.2345(2) 0.026(2) Uani 1 1 d .
C3 C 0.7293(8) 0.4677(5) 0.2555(3) 0.043(3) Uani 1 1 d .
H3A H 0.7254 0.4293 0.2429 0.052 Uiso 1 1 calc R
C4 C 0.7219(8) 0.4693(5) 0.2954(3) 0.044(3) Uani 1 1 d .
H4A H 0.7140 0.4325 0.3095 0.053 Uiso 1 1 calc R
C5 C 0.7265(7) 0.5254(4) 0.3136(2) 0.032(3) Uani 1 1 d .
C6 C 0.7401(7) 0.5792(4) 0.2931(2) 0.033(2) Uani 1 1 d .
H6A H 0.7440 0.6177 0.3056 0.040 Uiso 1 1 calc R
C7 C 0.7480(7) 0.5748(4) 0.2534(2) 0.034(2) Uani 1 1 d .
H7A H 0.7578 0.6110 0.2391 0.041 Uiso 1 1 calc R
C8 C 0.7183(6) 0.5289(4) 0.3564(2) 0.033(3) Uani 1 1 d .
H8A H 0.7317 0.5669 0.3681 0.039 Uiso 1 1 calc R
C9 C 0.6559(6) 0.5709(4) 0.1054(2) 0.0220(7) Uani 1 1 d .
C10 C 0.5651(6) 0.5615(4) 0.1072(2) 0.025(2) Uani 1 1 d .
C11 C 0.5138(7) 0.6129(4) 0.1109(3) 0.039(3) Uani 1 1 d .
H11A H 0.5360 0.6531 0.1099 0.046 Uiso 1 1 calc R
C12 C 0.4315(6) 0.6055(5) 0.1160(3) 0.035(2) Uani 1 1 d .
H12A H 0.3981 0.6398 0.1214 0.042 Uiso 1 1 calc R
C13 C 0.3983(6) 0.5470(4) 0.1132(3) 0.031(2) Uani 1 1 d .
C14 C 0.4485(7) 0.4952(5) 0.1084(3) 0.048(3) Uani 1 1 d .
H14A H 0.4265 0.4549 0.1086 0.058 Uiso 1 1 calc R
C15 C 0.5316(6) 0.5044(5) 0.1033(3) 0.035(3) Uani 1 1 d .
H15A H 0.5651 0.4705 0.0970 0.042 Uiso 1 1 calc R
C16 C 0.3120(6) 0.5410(5) 0.1187(3) 0.039(3) Uani 1 1 d .
H16A H 0.2819 0.5780 0.1202 0.047 Uiso 1 1 calc R
C17 C 0.8256(6) 0.5159(4) 0.0418(2) 0.0182(19) Uani 1 1 d .
C18 C 0.8255(6) 0.5121(4) 0.0000(2) 0.021(2) Uani 1 1 d .
C19 C 0.8480(6) 0.5659(4) -0.0217(2) 0.030(2) Uani 1 1 d .
H19A H 0.8668 0.6019 -0.0092 0.036 Uiso 1 1 calc R
C20 C 0.8416(6) 0.5637(4) -0.0611(2) 0.027(2) Uani 1 1 d .
H20A H 0.8565 0.5986 -0.0756 0.033 Uiso 1 1 calc R
C21 C 0.8140(6) 0.5117(4) -0.0795(2) 0.026(2) Uani 1 1 d .
C22 C 0.7915(7) 0.4600(4) -0.0583(3) 0.031(2) Uani 1 1 d .
H22A H 0.7727 0.4242 -0.0709 0.037 Uiso 1 1 calc R
C23 C 0.7969(6) 0.4614(4) -0.0189(2) 0.030(2) Uani 1 1 d .
H23A H 0.7804 0.4265 -0.0047 0.036 Uiso 1 1 calc R
C24 C 0.8053(6) 0.5151(4) -0.1215(3) 0.031(2) Uani 1 1 d .
H24A H 0.8183 0.5531 -0.1332 0.038 Uiso 1 1 calc R
C25 C 0.9264(6) 0.4623(4) 0.1321(2) 0.025(2) Uani 1 1 d .
C26 C 1.0158(6) 0.4682(4) 0.1341(2) 0.024(2) Uani 1 1 d .
C27 C 1.0646(5) 0.4170(4) 0.1281(3) 0.028(2) Uani 1 1 d .
H27A H 1.0415 0.3773 0.1256 0.034 Uiso 1 1 calc R
C28 C 1.1470(6) 0.4250(5) 0.1259(3) 0.036(2) Uani 1 1 d .
H28A H 1.1802 0.3899 0.1223 0.043 Uiso 1 1 calc R
C29 C 1.1840(6) 0.4826(4) 0.1288(3) 0.028(2) Uani 1 1 d .
C30 C 1.1347(6) 0.5333(5) 0.1363(3) 0.036(3) Uani 1 1 d .
H30A H 1.1586 0.5724 0.1400 0.044 Uiso 1 1 calc R
C31 C 1.0501(6) 0.5271(4) 0.1383(3) 0.028(2) Uani 1 1 d .
H31A H 1.0168 0.5620 0.1425 0.033 Uiso 1 1 calc R
C32 C 1.2705(6) 0.4888(4) 0.1220(3) 0.030(2) Uani 1 1 d .
H32A H 1.3004 0.4518 0.1196 0.036 Uiso 1 1 calc R
C33 C 0.7943(6) 0.3000(4) 0.1126(3) 0.026(2) Uani 1 1 d .
C34 C 0.8153(6) 0.2316(4) 0.1109(3) 0.037(3) Uani 1 1 d .
C35 C 0.8067(9) 0.1963(4) 0.1429(3) 0.049(4) Uani 1 1 d .
H35A H 0.7937 0.2149 0.1665 0.059 Uiso 1 1 calc R
C36 C 0.8174(10) 0.1322(4) 0.1406(3) 0.057(4) Uani 1 1 d .
H36A H 0.8082 0.1074 0.1625 0.069 Uiso 1 1 calc R
C37 C 0.8413(7) 0.1051(4) 0.1064(3) 0.041(3) Uani 1 1 d .
C38 C 0.8502(8) 0.1423(4) 0.0745(3) 0.053(4) Uani 1 1 d .
H38A H 0.8652 0.1240 0.0510 0.063 Uiso 1 1 calc R
C39 C 0.8380(9) 0.2052(4) 0.0761(3) 0.051(3) Uani 1 1 d .
H39A H 0.8448 0.2299 0.0540 0.061 Uiso 1 1 calc R
C40 C 0.8518(7) 0.0370(4) 0.1016(3) 0.036(3) Uani 1 1 d .
H40A H 0.8785 0.0213 0.0797 0.043 Uiso 1 1 calc R
C41 C 0.8047(5) 0.7349(4) 0.1180(3) 0.024(2) Uani 1 1 d .
C42 C 0.8133(5) 0.8039(3) 0.1196(3) 0.0222(19) Uani 1 1 d .
C43 C 0.8359(7) 0.8355(4) 0.0881(3) 0.0311(13) Uani 1 1 d .
H43D H 0.8471 0.8149 0.0648 0.037 Uiso 1 1 calc R
C44 C 0.8421(6) 0.9003(4) 0.0907(3) 0.0311(13) Uani 1 1 d .
H44D H 0.8590 0.9233 0.0692 0.037 Uiso 1 1 calc R
C45 C 0.8241(6) 0.9306(4) 0.1242(3) 0.0311(13) Uani 1 1 d .
C46 C 0.8015(6) 0.8966(4) 0.1551(3) 0.033(2) Uani 1 1 d .
H46D H 0.7900 0.9172 0.1783 0.039 Uiso 1 1 calc R
C47 C 0.7947(6) 0.8321(4) 0.1540(3) 0.032(2) Uani 1 1 d .
H47D H 0.7781 0.8091 0.1756 0.038 Uiso 1 1 calc R
C48 C 0.8238(7) 0.9989(4) 0.1278(3) 0.041(3) Uani 1 1 d .
H48D H 0.8021 1.0161 0.1504 0.050 Uiso 1 1 calc R
C49 C 0.5408(7) 0.4157(5) 0.1965(3) 0.0430(6) Uani 1 1 d .
H49D H 0.5532 0.4577 0.1885 0.064 Uiso 1 1 calc R
H49E H 0.5435 0.4131 0.2244 0.064 Uiso 1 1 calc R
H49F H 0.4865 0.4046 0.1880 0.064 Uiso 1 1 calc R
C50 C 0.5424(7) 0.3079(5) 0.1677(3) 0.0430(6) Uani 1 1 d .
H50A H 0.5701 0.2749 0.1540 0.064 Uiso 1 1 calc R
H50B H 0.4981 0.3237 0.1520 0.064 Uiso 1 1 calc R
H50C H 0.5208 0.2920 0.1917 0.064 Uiso 1 1 calc R
C51 C 0.5266(7) 0.3538(5) 0.0399(4) 0.058(4) Uani 1 1 d .
H51D H 0.5040 0.3160 0.0293 0.088 Uiso 1 1 calc R
H51E H 0.5263 0.3859 0.0203 0.088 Uiso 1 1 calc R
H51F H 0.4940 0.3671 0.0616 0.088 Uiso 1 1 calc R
C52 C 0.6703(8) 0.3115(4) 0.0127(3) 0.047(3) Uani 1 1 d .
H52A H 0.6502 0.2699 0.0082 0.071 Uiso 1 1 calc R
H52B H 0.7293 0.3106 0.0149 0.071 Uiso 1 1 calc R
H52C H 0.6547 0.3381 -0.0085 0.071 Uiso 1 1 calc R
C53 C 1.0557(7) 0.5993(5) 0.0456(3) 0.0396(6) Uani 1 1 d .
H53A H 1.0367 0.5569 0.0477 0.059 Uiso 1 1 calc R
H53B H 1.1001 0.6060 0.0635 0.059 Uiso 1 1 calc R
H53C H 1.0747 0.6070 0.0196 0.059 Uiso 1 1 calc R
C54 C 1.0318(7) 0.7197(5) 0.0577(3) 0.0396(6) Uani 1 1 d .
H54A H 0.9954 0.7538 0.0520 0.059 Uiso 1 1 calc R
H54B H 1.0754 0.7186 0.0389 0.059 Uiso 1 1 calc R
H54C H 1.0548 0.7252 0.0832 0.059 Uiso 1 1 calc R
C55 C 1.0467(7) 0.6845(5) 0.1983(3) 0.044(3) Uani 1 1 d .
H55A H 1.0677 0.7247 0.2058 0.065 Uiso 1 1 calc R
H55B H 1.0804 0.6676 0.1778 0.065 Uiso 1 1 calc R
H55C H 1.0478 0.6567 0.2202 0.065 Uiso 1 1 calc R
C56 C 0.9010(7) 0.7129(5) 0.2263(3) 0.038(3) Uani 1 1 d .
H56A H 0.9179 0.7545 0.2333 0.057 Uiso 1 1 calc R
H56B H 0.9186 0.6839 0.2459 0.057 Uiso 1 1 calc R
H56C H 0.8421 0.7115 0.2240 0.057 Uiso 1 1 calc R
C57 C 0.9648(8) 0.2917(5) 0.1917(3) 0.049(3) Uani 1 1 d .
H57A H 1.0238 0.2924 0.1896 0.073 Uiso 1 1 calc R
H57B H 0.9408 0.3000 0.1667 0.073 Uiso 1 1 calc R
H57C H 0.9473 0.2513 0.2007 0.073 Uiso 1 1 calc R
C58 C 0.8395(8) 0.3158(6) 0.2316(4) 0.064(4) Uani 1 1 d .
H58A H 0.8160 0.3329 0.2549 0.096 Uiso 1 1 calc R
H58B H 0.8448 0.2712 0.2343 0.096 Uiso 1 1 calc R
H58C H 0.8044 0.3252 0.2099 0.096 Uiso 1 1 calc R
C59 C 0.8809(10) 0.3909(9) 0.4015(4) 0.105(6) Uani 1 1 d .
H59A H 0.8293 0.4094 0.4087 0.158 Uiso 1 1 calc R
H59B H 0.9252 0.4154 0.4120 0.158 Uiso 1 1 calc R
H59C H 0.8839 0.3490 0.4115 0.158 Uiso 1 1 calc R
C60 C 0.9774(8) 0.3443(5) 0.3531(4) 0.057(4) Uani 1 1 d .
H60A H 0.9976 0.3395 0.3270 0.086 Uiso 1 1 calc R
H60B H 0.9655 0.3038 0.3638 0.086 Uiso 1 1 calc R
H60C H 1.0185 0.3646 0.3687 0.086 Uiso 1 1 calc R
C61 C 1.3386(10) 0.5667(7) 0.2216(4) 0.0919(12) Uani 1 1 d .
H61A H 1.3593 0.5283 0.2107 0.138 Uiso 1 1 calc R
H61B H 1.3737 0.5798 0.2425 0.138 Uiso 1 1 calc R
H61C H 1.3377 0.5985 0.2019 0.138 Uiso 1 1 calc R
C62 C 1.2291(11) 0.6328(6) 0.2539(4) 0.0919(12) Uani 1 1 d .
H62A H 1.1776 0.6359 0.2675 0.138 Uiso 1 1 calc R
H62B H 1.2285 0.6603 0.2318 0.138 Uiso 1 1 calc R
H62C H 1.2732 0.6446 0.2710 0.138 Uiso 1 1 calc R
C63 C 0.9721(10) 0.5188(6) 0.2325(4) 0.0712(9) Uani 1 1 d .
H63A H 0.9463 0.5498 0.2163 0.107 Uiso 1 1 calc R
H63B H 0.9426 0.4800 0.2303 0.107 Uiso 1 1 calc R
H63C H 1.0280 0.5129 0.2243 0.107 Uiso 1 1 calc R
C64 C 1.0351(10) 0.4869(6) 0.2973(4) 0.0712(9) Uani 1 1 d .
H64A H 1.0214 0.4789 0.3240 0.107 Uiso 1 1 calc R
H64B H 1.0911 0.5012 0.2957 0.107 Uiso 1 1 calc R
H64C H 1.0290 0.4490 0.2826 0.107 Uiso 1 1 calc R
C65 C 0.5926(8) 0.7763(5) 0.0834(3) 0.055(3) Uani 1 1 d .
H65A H 0.6368 0.7469 0.0867 0.082 Uiso 1 1 calc R
H65B H 0.5536 0.7598 0.0651 0.082 Uiso 1 1 calc R
H65C H 0.5658 0.7832 0.1079 0.082 Uiso 1 1 calc R
C66 C 0.5359(8) 0.8873(6) 0.0635(4) 0.065(4) Uani 1 1 d .
H66A H 0.5446 0.9283 0.0528 0.097 Uiso 1 1 calc R
H66B H 0.5130 0.8910 0.0891 0.097 Uiso 1 1 calc R
H66C H 0.4986 0.8644 0.0472 0.097 Uiso 1 1 calc R
C67 C 0.3595(13) 0.7927(8) 0.2120(4) 0.113(7) Uani 1 1 d .
H67A H 0.3571 0.7692 0.2358 0.170 Uiso 1 1 calc R
H67B H 0.3068 0.8116 0.2072 0.170 Uiso 1 1 calc R
H67C H 0.4006 0.8249 0.2143 0.170 Uiso 1 1 calc R
C68 C 0.3691(8) 0.7976(6) 0.1371(3) 0.061(4) Uani 1 1 d .
H68A H 0.3748 0.7768 0.1125 0.091 Uiso 1 1 calc R
H68B H 0.4092 0.8305 0.1391 0.091 Uiso 1 1 calc R
H68C H 0.3148 0.8151 0.1392 0.091 Uiso 1 1 calc R
C69 C 0.5897(15) 0.3306(10) -0.1533(5) 0.137(8) Uani 1 1 d .
H69A H 0.6056 0.2877 -0.1569 0.206 Uiso 1 1 calc R
H69B H 0.6275 0.3574 -0.1669 0.206 Uiso 1 1 calc R
H69C H 0.5351 0.3368 -0.1632 0.206 Uiso 1 1 calc R
C70 C 0.5649(11) 0.4250(8) -0.1084(5) 0.115(7) Uani 1 1 d .
H70A H 0.5502 0.4430 -0.0837 0.173 Uiso 1 1 calc R
H70B H 0.5188 0.4274 -0.1257 0.173 Uiso 1 1 calc R
H70C H 0.6105 0.4477 -0.1192 0.173 Uiso 1 1 calc R
C71 C 0.6159(11) 0.7476(10) 0.1896(4) 0.123(8) Uani 1 1 d .
H71A H 0.6240 0.7916 0.1940 0.184 Uiso 1 1 calc R
H71B H 0.5636 0.7410 0.1773 0.184 Uiso 1 1 calc R
H71C H 0.6590 0.7319 0.1732 0.184 Uiso 1 1 calc R
C72 C 0.5737(14) 0.6391(8) 0.2134(6) 0.143(9) Uani 1 1 d .
H72A H 0.5476 0.6149 0.2334 0.214 Uiso 1 1 calc R
H72B H 0.6161 0.6146 0.2013 0.214 Uiso 1 1 calc R
H72C H 0.5335 0.6509 0.1943 0.214 Uiso 1 1 calc R
C73 C 0.8337(8) 0.8934(6) 0.2680(4) 0.066(4) Uani 1 1 d .
H73A H 0.8776 0.8853 0.2500 0.099 Uiso 1 1 calc R
H73B H 0.8565 0.9026 0.2931 0.099 Uiso 1 1 calc R
H73C H 0.8019 0.9285 0.2592 0.099 Uiso 1 1 calc R
C74 C 0.6852(10) 0.8683(7) 0.2909(5) 0.093(5) Uani 1 1 d .
H74A H 0.6584 0.8418 0.3095 0.139 Uiso 1 1 calc R
H74B H 0.6474 0.8784 0.2704 0.139 Uiso 1 1 calc R
H74C H 0.7030 0.9062 0.3034 0.139 Uiso 1 1 calc R
C75 C 1.0081(10) 0.2958(6) 0.0569(4) 0.077(5) Uani 1 1 d .
H75A H 1.0130 0.2510 0.0562 0.115 Uiso 1 1 calc R
H75B H 0.9739 0.3078 0.0784 0.115 Uiso 1 1 calc R
H75C H 1.0617 0.3142 0.0598 0.115 Uiso 1 1 calc R
C76 C 0.9855(9) 0.3974(7) 0.0285(4) 0.084(5) Uani 1 1 d .
H76A H 0.9476 0.4225 0.0138 0.126 Uiso 1 1 calc R
H76B H 1.0409 0.4084 0.0216 0.126 Uiso 1 1 calc R
H76C H 0.9773 0.4049 0.0558 0.126 Uiso 1 1 calc R
C77 C 1.3335(14) 0.2511(7) 0.0613(4) 0.110(7) Uani 1 1 d .
H77A H 1.3033 0.2679 0.0397 0.164 Uiso 1 1 calc R
H77B H 1.3213 0.2073 0.0640 0.164 Uiso 1 1 calc R
H77C H 1.3915 0.2563 0.0568 0.164 Uiso 1 1 calc R
C78 C 1.3274(11) 0.2304(5) 0.1362(4) 0.087(5) Uani 1 1 d .
H78A H 1.3027 0.2405 0.1608 0.131 Uiso 1 1 calc R
H78B H 1.3860 0.2265 0.1394 0.131 Uiso 1 1 calc R
H78C H 1.3054 0.1915 0.1269 0.131 Uiso 1 1 calc R
C79 C 0.5115(13) 0.6244(8) -0.0006(5) 0.124(8) Uani 1 1 d .
H79A H 0.4558 0.6395 -0.0012 0.186 Uiso 1 1 calc R
H79B H 0.5382 0.6346 -0.0247 0.186 Uiso 1 1 calc R
H79C H 0.5405 0.6439 0.0205 0.186 Uiso 1 1 calc R
C80 C 0.6213(8) 0.5362(8) 0.0073(4) 0.080(5) Uani 1 1 d .
H80A H 0.6341 0.4934 0.0133 0.120 Uiso 1 1 calc R
H80B H 0.6440 0.5631 0.0269 0.120 Uiso 1 1 calc R
H80C H 0.6446 0.5468 -0.0175 0.120 Uiso 1 1 calc R
C81 C 0.7857(10) 0.8033(7) -0.0450(4) 0.091(5) Uani 1 1 d .
H81A H 0.8235 0.8291 -0.0593 0.137 Uiso 1 1 calc R
H81B H 0.7487 0.8293 -0.0305 0.137 Uiso 1 1 calc R
H81C H 0.7549 0.7778 -0.0628 0.137 Uiso 1 1 calc R
C82 C 0.7530(9) 0.7064(5) -0.0009(3) 0.056(3) Uani 1 1 d .
H82A H 0.7670 0.6817 0.0214 0.084 Uiso 1 1 calc R
H82B H 0.7402 0.6793 -0.0223 0.084 Uiso 1 1 calc R
H82C H 0.7060 0.7321 0.0050 0.084 Uiso 1 1 calc R

loop_
_atom_site_aniso_label
_atom_site_aniso_U_11
_atom_site_aniso_U_22
_atom_site_aniso_U_33
_atom_site_aniso_U_23
_atom_site_aniso_U_13
_atom_site_aniso_U_12
Eu1 0.0230(3) 0.01069(18) 0.01356(19) -0.00039(17) -0.00016(19) -0.0009(2)
Eu2 0.0217(3) 0.01096(18) 0.01135(19) -0.00043(18) 0.00005(19) -0.00097(19)
S1 0.0448(17) 0.0479(15) 0.0362(13) 0.0043(12) 0.0060(12) -0.0114(13)
S2 0.0467(19) 0.0322(14) 0.0345(14) -0.0103(12) -0.0011(13) -0.0202(14)
S3 0.0469(17) 0.0432(14) 0.0288(12) 0.0007(11) 0.0084(11) -0.0185(13)
S4 0.0340(16) 0.0192(12) 0.0282(13) 0.0003(10) -0.0056(11) -0.0047(11)
S5 0.069(2) 0.0346(16) 0.0425(16) 0.0020(13) -0.0152(15) 0.0064(15)
S6 0.050(2) 0.069(2) 0.069(2) 0.0051(19) -0.0096(17) -0.004(2)
S7 0.109(3) 0.077(2) 0.090(2) 0.0202(19) -0.020(3) -0.026(2)
S8 0.084(3) 0.069(2) 0.0606(18) 0.0073(17) -0.0041(18) 0.0107(19)
S9 0.0407(19) 0.063(2) 0.0422(16) 0.0001(15) -0.0003(14) 0.0041(16)
S10 0.072(3) 0.079(3) 0.063(2) 0.0001(19) 0.0013(19) 0.041(2)
S11 0.072(3) 0.073(3) 0.089(3) 0.008(2) -0.008(2) -0.013(2)
S12 0.088(4) 0.064(3) 0.151(5) -0.008(3) -0.045(3) 0.004(3)
S13 0.061(3) 0.063(2) 0.068(2) -0.0041(17) 0.0071(18) 0.0100(19)
S14 0.119(4) 0.075(3) 0.092(3) -0.012(3) 0.027(3) 0.000(3)
S15 0.076(3) 0.0440(19) 0.098(3) 0.0009(18) 0.017(2) 0.0027(19)
S16 0.050(2) 0.129(4) 0.072(3) 0.033(3) -0.002(2) 0.012(2)
S17 0.052(2) 0.0496(17) 0.0420(16) -0.0071(13) 0.0040(15) -0.0024(16)
O1 0.050(5) 0.012(3) 0.015(3) 0.003(2) 0.001(3) -0.007(3)
O2 0.029(2) 0.0115(14) 0.0255(16) -0.0019(14) -0.0005(15) -0.0017(15)
O3 0.029(2) 0.0115(14) 0.0255(16) -0.0019(14) -0.0005(15) -0.0017(15)
O4 0.029(2) 0.0115(14) 0.0255(16) -0.0019(14) -0.0005(15) -0.0017(15)
O5 0.038(4) 0.015(3) 0.021(3) -0.004(3) 0.001(3) -0.004(3)
O6 0.032(4) 0.020(3) 0.019(3) 0.005(2) 0.000(3) -0.002(3)
O7 0.024(4) 0.018(3) 0.026(3) 0.003(3) -0.002(3) 0.004(3)
O8 0.018(4) 0.017(3) 0.037(4) -0.006(2) 0.002(3) 0.004(3)
O9 0.052(5) 0.018(3) 0.032(4) -0.006(3) -0.017(3) -0.001(3)
O10 0.040(5) 0.010(3) 0.040(4) 0.005(3) 0.000(3) 0.004(3)
O11 0.058(5) 0.014(3) 0.024(3) -0.002(3) 0.006(4) -0.005(4)
O12 0.034(4) 0.023(3) 0.026(3) 0.001(3) 0.002(3) 0.000(3)
O13 0.0448(17) 0.0479(15) 0.0362(13) 0.0043(12) 0.0060(12) -0.0114(13)
O14 0.032(4) 0.013(3) 0.040(4) -0.004(3) 0.000(3) -0.013(3)
O15 0.0469(17) 0.0432(14) 0.0288(12) 0.0007(11) 0.0084(11) -0.0185(13)
O16 0.030(4) 0.023(3) 0.019(3) 0.000(3) -0.006(3) 0.004(3)
O17 0.067(7) 0.069(6) 0.039(4) -0.007(4) -0.020(4) 0.004(5)
O18 0.074(7) 0.055(5) 0.114(8) -0.004(5) -0.041(7) -0.015(6)
O19 0.109(3) 0.077(2) 0.090(2) 0.0202(19) -0.020(3) -0.026(2)
O20 0.084(3) 0.069(2) 0.0606(18) 0.0073(17) -0.0041(18) 0.0107(19)
O21 0.058(6) 0.057(5) 0.050(5) 0.011(4) 0.009(4) 0.016(5)
O22 0.154(12) 0.029(5) 0.130(9) -0.002(5) 0.059(9) -0.009(6)
O23 0.063(7) 0.073(6) 0.089(7) -0.017(5) -0.041(6) -0.010(6)
O24 0.093(10) 0.150(11) 0.073(7) -0.022(7) 0.017(7) -0.001(8)
O25 0.088(9) 0.092(7) 0.078(7) 0.023(6) 0.012(6) 0.021(7)
O26 0.193(16) 0.106(9) 0.119(10) -0.023(8) 0.074(10) 0.054(10)
O27 0.099(9) 0.048(5) 0.110(8) -0.010(5) 0.023(7) -0.020(6)
O28 0.081(9) 0.196(13) 0.046(6) -0.008(7) -0.006(6) 0.022(9)
O29 0.050(6) 0.050(5) 0.080(6) 0.009(4) 0.014(5) 0.007(4)
C1 0.025(6) 0.027(5) 0.027(5) -0.009(4) 0.009(5) -0.008(5)
C2 0.023(5) 0.030(5) 0.025(5) -0.003(4) 0.001(5) -0.014(5)
C3 0.081(10) 0.031(6) 0.016(5) -0.003(4) 0.003(5) -0.007(6)
C4 0.078(10) 0.030(6) 0.024(5) 0.000(4) -0.005(5) -0.003(6)
C5 0.047(7) 0.033(5) 0.016(4) -0.008(4) 0.007(4) -0.005(5)
C6 0.058(7) 0.020(4) 0.021(4) -0.002(4) -0.002(5) 0.001(6)
C7 0.054(7) 0.027(5) 0.021(4) -0.006(4) 0.009(5) -0.017(6)
C8 0.054(8) 0.032(5) 0.013(4) -0.005(4) 0.000(4) -0.016(5)
C9 0.029(2) 0.0115(14) 0.0255(16) -0.0019(14) -0.0005(15) -0.0017(15)
C10 0.015(5) 0.035(6) 0.025(5) -0.002(4) -0.002(4) 0.012(4)
C11 0.053(8) 0.019(5) 0.044(6) 0.008(5) -0.010(6) 0.000(5)
C12 0.025(6) 0.030(5) 0.050(6) -0.014(6) -0.010(5) 0.001(5)
C13 0.028(6) 0.036(5) 0.028(5) -0.002(5) 0.002(5) 0.009(5)
C14 0.036(7) 0.034(6) 0.075(9) 0.004(6) 0.008(6) -0.007(5)
C15 0.025(6) 0.026(5) 0.055(7) 0.000(5) -0.009(5) -0.002(5)
C16 0.012(5) 0.056(7) 0.050(6) -0.014(6) -0.005(5) 0.008(5)
C17 0.015(5) 0.022(5) 0.018(4) 0.004(4) -0.010(4) 0.004(4)
C18 0.028(5) 0.017(4) 0.019(4) 0.003(3) -0.003(4) 0.005(4)
C19 0.049(7) 0.030(5) 0.012(4) 0.001(4) 0.002(4) -0.003(5)
C20 0.033(6) 0.027(5) 0.023(4) 0.008(4) 0.002(4) -0.011(5)
C21 0.034(6) 0.029(5) 0.015(4) 0.000(4) 0.006(4) 0.002(5)
C22 0.049(7) 0.015(5) 0.029(5) -0.001(4) -0.013(5) 0.001(4)
C23 0.045(7) 0.029(5) 0.017(5) 0.001(4) 0.008(4) -0.011(5)
C24 0.042(7) 0.032(5) 0.020(4) -0.002(4) -0.002(5) -0.012(5)
C25 0.036(7) 0.030(6) 0.009(4) 0.003(4) -0.007(4) -0.007(5)
C26 0.018(6) 0.030(5) 0.025(5) 0.003(4) 0.001(4) 0.000(5)
C27 0.013(5) 0.017(5) 0.054(6) -0.003(4) 0.005(4) 0.009(4)
C28 0.028(6) 0.032(5) 0.049(6) -0.008(5) 0.007(5) 0.010(5)
C29 0.012(5) 0.036(5) 0.037(6) -0.007(4) 0.003(4) 0.004(5)
C30 0.019(6) 0.033(6) 0.057(7) -0.007(5) 0.003(5) -0.008(5)
C31 0.031(6) 0.011(4) 0.041(6) 0.000(4) -0.013(5) 0.003(5)
C32 0.024(6) 0.019(5) 0.047(6) 0.005(4) -0.007(5) 0.002(4)
C33 0.034(6) 0.018(4) 0.025(5) -0.006(4) -0.001(4) -0.004(4)
C34 0.022(6) 0.035(5) 0.055(7) 0.005(5) -0.015(5) 0.011(5)
C35 0.104(12) 0.023(5) 0.021(5) -0.009(4) -0.012(6) 0.003(7)
C36 0.126(13) 0.017(5) 0.028(5) 0.003(4) 0.011(7) -0.015(7)
C37 0.067(8) 0.020(5) 0.036(5) -0.005(5) -0.006(5) -0.012(6)
C38 0.087(11) 0.013(5) 0.059(7) -0.005(5) -0.017(7) 0.013(6)
C39 0.088(11) 0.020(5) 0.045(6) 0.002(5) -0.008(7) 0.011(6)
C40 0.038(7) 0.025(5) 0.046(6) -0.015(5) -0.010(5) 0.010(5)
C41 0.030(6) 0.015(4) 0.026(5) 0.003(4) -0.013(5) -0.006(4)
C42 0.026(5) 0.008(4) 0.033(5) 0.008(4) -0.006(5) -0.005(4)
C43 0.043(4) 0.014(2) 0.037(3) 0.005(2) 0.003(3) -0.004(3)
C44 0.043(4) 0.014(2) 0.037(3) 0.005(2) 0.003(3) -0.004(3)
C45 0.043(4) 0.014(2) 0.037(3) 0.005(2) 0.003(3) -0.004(3)
C46 0.042(7) 0.016(4) 0.041(5) -0.010(5) -0.004(5) -0.002(5)
C47 0.036(7) 0.024(5) 0.037(6) 0.004(4) -0.004(5) -0.012(5)
C48 0.048(7) 0.015(5) 0.061(8) -0.002(5) 0.003(6) 0.002(5)
C49 0.0448(17) 0.0479(15) 0.0362(13) 0.0043(12) 0.0060(12) -0.0114(13)
C50 0.0448(17) 0.0479(15) 0.0362(13) 0.0043(12) 0.0060(12) -0.0114(13)
C51 0.045(8) 0.049(7) 0.081(9) -0.034(7) -0.002(7) -0.023(6)
C52 0.070(9) 0.025(5) 0.047(6) -0.005(5) 0.021(7) 0.008(6)
C53 0.0469(17) 0.0432(14) 0.0288(12) 0.0007(11) 0.0084(11) -0.0185(13)
C54 0.0469(17) 0.0432(14) 0.0288(12) 0.0007(11) 0.0084(11) -0.0185(13)
C55 0.031(7) 0.041(6) 0.058(7) -0.009(6) -0.002(6) -0.012(5)
C56 0.054(8) 0.037(6) 0.023(5) -0.015(5) -0.006(5) -0.015(6)
C57 0.056(9) 0.042(7) 0.047(7) -0.009(5) 0.006(6) 0.002(6)
C58 0.061(10) 0.074(9) 0.057(8) -0.007(7) -0.025(7) 0.011(8)
C59 0.062(12) 0.138(16) 0.116(14) 0.030(13) 0.016(10) 0.027(12)
C60 0.065(10) 0.038(7) 0.068(8) -0.013(6) 0.003(7) -0.018(7)
C61 0.109(3) 0.077(2) 0.090(2) 0.0202(19) -0.020(3) -0.026(2)
C62 0.109(3) 0.077(2) 0.090(2) 0.0202(19) -0.020(3) -0.026(2)
C63 0.084(3) 0.069(2) 0.0606(18) 0.0073(17) -0.0041(18) 0.0107(19)
C64 0.084(3) 0.069(2) 0.0606(18) 0.0073(17) -0.0041(18) 0.0107(19)
C65 0.069(10) 0.047(7) 0.047(7) 0.017(6) -0.007(7) -0.016(7)
C66 0.052(9) 0.078(10) 0.064(8) -0.026(8) -0.012(7) 0.021(8)
C67 0.17(2) 0.100(12) 0.072(10) -0.013(9) 0.034(12) 0.054(14)
C68 0.061(9) 0.064(8) 0.057(8) 0.025(7) 0.013(7) 0.016(8)
C69 0.18(2) 0.150(18) 0.084(13) -0.045(13) -0.020(14) -0.004(18)
C70 0.099(15) 0.108(13) 0.138(16) -0.013(13) -0.036(12) -0.038(12)
C71 0.077(14) 0.22(2) 0.072(11) 0.012(14) 0.011(10) -0.016(15)
C72 0.16(2) 0.109(15) 0.157(18) -0.104(14) -0.007(17) 0.004(15)
C73 0.063(10) 0.068(8) 0.068(8) -0.005(7) -0.004(7) 0.006(9)
C74 0.064(11) 0.067(9) 0.148(15) -0.035(10) 0.029(11) 0.010(9)
C75 0.075(12) 0.040(8) 0.115(13) -0.012(8) -0.004(10) 0.002(8)
C76 0.069(11) 0.085(10) 0.098(11) -0.017(10) 0.016(9) 0.043(10)
C77 0.20(2) 0.066(9) 0.062(9) -0.012(8) 0.054(12) -0.043(13)
C78 0.117(15) 0.041(8) 0.104(12) 0.016(7) -0.030(11) -0.014(9)
C79 0.15(2) 0.121(15) 0.105(13) -0.043(12) -0.052(13) 0.080(14)
C80 0.043(9) 0.124(13) 0.074(10) 0.040(9) -0.013(7) -0.004(9)
C81 0.085(13) 0.099(12) 0.090(11) -0.001(10) 0.018(9) 0.041(10)
C82 0.056(9) 0.071(8) 0.040(6) -0.010(6) 0.009(7) -0.002(8)

loop_
_atom_type_symbol
_atom_type_description
_atom_type_scat_dispersion_real
_atom_type_scat_dispersion_imag
_atom_type_scat_source
C C 0.0033 0.0016 'International Tables Vol C Tables 4.2.6.8 and 6.1.1.4'
H H 0.0000 0.0000 'International Tables Vol C Tables 4.2.6.8 and 6.1.1.4'
O O 0.0106 0.0060 'International Tables Vol C Tables 4.2.6.8 and 6.1.1.4'
S S 0.1246 0.1234 'International Tables Vol C Tables 4.2.6.8 and 6.1.1.4'
Eu Eu -0.1578 3.6682 'International Tables Vol C Tables 4.2.6.8 and 6.1.1.4'

loop_
_geom_angle_atom_site_label_1
_geom_angle_atom_site_label_2
_geom_angle_atom_site_label_3
_geom_angle
_geom_angle_site_symmetry_1
O4 Eu1 O6 74.6(2) .
O4 Eu1 O1 78.0(2) .
O6 Eu1 O1 131.1(2) .
O4 Eu1 O13 87.3(2) .
O6 Eu1 O13 141.9(2) .
O1 Eu1 O13 74.6(2) .
O4 Eu1 O8 124.8(2) .
O6 Eu1 O8 80.0(2) .
O1 Eu1 O8 83.5(2) .
O13 Eu1 O8 136.4(2) .
O4 Eu1 O9 144.4(2) .
O6 Eu1 O9 79.2(2) .
O1 Eu1 O9 137.5(2) .
O13 Eu1 O9 99.2(2) .
O8 Eu1 O9 72.4(2) .
O4 Eu1 O14 78.01(19) .
O6 Eu1 O14 74.8(2) .
O1 Eu1 O14 136.6(2) .
O13 Eu1 O14 68.6(2) .
O8 Eu1 O14 139.5(2) .
O9 Eu1 O14 72.2(2) .
O4 Eu1 O10 155.5(2) .
O6 Eu1 O10 129.4(2) .
O1 Eu1 O10 86.24(19) .
O13 Eu1 O10 70.4(2) .
O8 Eu1 O10 70.9(2) .
O9 Eu1 O10 53.2(2) .
O14 Eu1 O10 101.9(2) .
O4 Eu1 O7 75.79(19) .
O6 Eu1 O7 67.75(19) .
O1 Eu1 O7 66.6(2) .
O13 Eu1 O7 140.1(2) .
O8 Eu1 O7 49.23(18) .
O9 Eu1 O7 115.6(2) .
O14 Eu1 O7 138.69(17) .
O10 Eu1 O7 115.0(2) .
O7 Eu2 O2 75.1(2) .
O5 Eu2 O2 131.59(19) .
O7 Eu2 O3 125.0(2) .
O5 Eu2 O3 84.4(2) .
O2 Eu2 O3 78.0(2) .
O7 Eu2 O15 85.4(2) .
O5 Eu2 O15 73.7(2) .
O2 Eu2 O15 142.1(2) .
O3 Eu2 O15 138.5(2) .
O7 Eu2 O12 146.4(2) .
O5 Eu2 O12 133.8(2) .
O2 Eu2 O12 82.57(19) .
O3 Eu2 O12 72.5(2) .
O15 Eu2 O12 97.9(2) .
O7 Eu2 O16 79.1(2) .
O5 Eu2 O16 138.3(2) .
O2 Eu2 O16 75.1(2) .
O3 Eu2 O16 136.79(19) .
O15 Eu2 O16 69.5(2) .
O12 Eu2 O16 71.0(2) .
O7 Eu2 O11 151.9(2) .
O5 Eu2 O11 82.21(18) .
O2 Eu2 O11 132.7(2) .
O3 Eu2 O11 73.4(2) .
O15 Eu2 O11 69.1(2) .
O12 Eu2 O11 53.30(19) .
O16 Eu2 O11 101.7(2) .
O7 Eu2 O4 75.13(19) .
O5 Eu2 O4 67.98(19) .
O2 Eu2 O4 66.11(18) .
O3 Eu2 O4 50.18(17) .
O15 Eu2 O4 139.4(2) .
O12 Eu2 O4 118.0(2) .
O16 Eu2 O4 137.63(18) .
O11 Eu2 O4 116.8(2) .
O13 S1 C49 104.9(5) .
O13 S1 C50 104.1(5) .
C49 S1 C50 96.4(6) .
O14 S2 C52 108.2(5) .
O14 S2 C51 102.6(5) .
C52 S2 C51 100.0(6) .
O15 S3 C53 103.3(5) .
O15 S3 C54 106.3(4) .
C53 S3 C54 99.4(5) .
O16 S4 C55 106.1(4) .
O16 S4 C56 105.2(4) .
C55 S4 C56 97.4(5) .
O17 S5 C58 107.5(5) .
O17 S5 C57 106.3(5) .
C58 S5 C57 94.8(6) .
O18 S6 C59 103.0(8) .
O18 S6 C60 105.4(6) .
C59 S6 C60 93.7(7) .
O19 S7 C61 107.3(8) .
O19 S7 C62 103.9(6) .
C61 S7 C62 95.5(8) .
O20 S8 C63 105.8(6) .
O20 S8 C64 104.2(7) .
C63 S8 C64 97.2(7) .
O21 S9 C65 105.3(5) .
O21 S9 C66 106.9(5) .
C65 S9 C66 96.8(7) .
O22 S10 C67 108.6(8) .
O22 S10 C68 103.3(7) .
C67 S10 C68 97.1(7) .
O23 S11 C70 109.7(7) .
O23 S11 C69 104.0(9) .
C70 S11 C69 94.8(9) .
O24 S12 C71 102.2(9) .
O24 S12 C72 109.2(9) .
C71 S12 C72 92.3(10) .
O25 S13 C73 107.9(7) .
O25 S13 C74 105.9(7) .
C73 S13 C74 96.1(7) .
O26 S14 C75 103.4(9) .
O26 S14 C76 108.7(8) .
C75 S14 C76 94.4(7) .
O27 S15 C77 106.6(7) .
O27 S15 C78 108.5(7) .
C77 S15 C78 98.6(8) .
O28 S16 C79 104.7(8) .
O28 S16 C80 103.7(7) .
C79 S16 C80 96.9(9) .
O29 S17 C81 106.4(6) .
O29 S17 C82 108.1(5) .
C81 S17 C82 95.8(7) .
C1 O1 Eu1 135.3(5) .
C1 O2 Eu2 137.7(6) .
C9 O3 Eu2 102.9(5) .
C9 O4 Eu1 166.7(6) .
C9 O4 Eu2 82.5(5) .
Eu1 O4 Eu2 104.8(2) .
C17 O5 Eu2 136.9(5) .
C17 O6 Eu1 139.0(6) .
C25 O7 Eu2 164.9(6) .
C25 O7 Eu1 85.9(5) .
Eu2 O7 Eu1 104.3(2) .
C25 O8 Eu1 102.9(6) .
C33 O9 Eu1 92.6(5) .
C33 O10 Eu1 90.8(5) .
C41 O11 Eu2 91.3(5) .
C41 O12 Eu2 94.7(5) .
S1 O13 Eu1 127.7(4) .
S2 O14 Eu1 119.9(3) .
S3 O15 Eu2 126.0(4) .
S4 O16 Eu2 122.3(3) .
O2 C1 O1 126.6(7) .
O2 C1 C2 117.4(7) .
O1 C1 C2 115.9(7) .
C3 C2 C7 118.1(8) .
C3 C2 C1 122.3(8) .
C7 C2 C1 119.6(8) .
C2 C3 C4 122.4(9) .
C5 C4 C3 118.6(9) .
C4 C5 C6 120.7(8) .
C4 C5 C8 120.1(9) .
C6 C5 C8 119.1(8) .
C5 C6 C7 118.2(8) .
C2 C7 C6 122.0(8) .
C24 C8 C5 125.9(9) 2_665
O3 C9 O4 122.9(8) .
O3 C9 C10 120.8(8) .
O4 C9 C10 116.3(7) .
C15 C10 C11 119.1(9) .
C15 C10 C9 121.3(8) .
C11 C10 C9 119.5(9) .
C12 C11 C10 120.7(9) .
C11 C12 C13 119.2(9) .
C12 C13 C14 120.5(10) .
C12 C13 C16 117.5(9) .
C14 C13 C16 121.7(10) .
C15 C14 C13 118.6(10) .
C10 C15 C14 121.0(10) .
C32 C16 C13 126.6(9) 1_455
O5 C17 O6 123.8(7) .
O5 C17 C18 120.2(7) .
O6 C17 C18 116.0(7) .
C23 C18 C19 119.0(8) .
C23 C18 C17 122.0(8) .
C19 C18 C17 118.7(7) .
C20 C19 C18 118.5(8) .
C21 C20 C19 121.3(8) .
C20 C21 C22 119.9(8) .
C20 C21 C24 117.1(8) .
C22 C21 C24 122.9(8) .
C23 C22 C21 119.7(9) .
C18 C23 C22 121.5(9) .
C8 C24 C21 126.1(9) 2_664
O7 C25 O8 121.1(9) .
O7 C25 C26 121.7(8) .
O8 C25 C26 117.1(9) .
C27 C26 C31 120.6(9) .
C27 C26 C25 120.1(8) .
C31 C26 C25 118.9(9) .
C28 C27 C26 118.9(9) .
C27 C28 C29 122.8(9) .
C30 C29 C28 117.8(9) .
C30 C29 C32 122.2(9) .
C28 C29 C32 120.0(9) .
C29 C30 C31 121.0(9) .
C30 C31 C26 118.8(9) .
C16 C32 C29 126.7(8) 1_655
O9 C33 O10 123.3(8) .
O9 C33 C34 117.8(8) .
O10 C33 C34 118.8(8) .
C35 C34 C39 120.8(9) .
C35 C34 C33 119.4(9) .
C39 C34 C33 119.6(9) .
C34 C35 C36 119.9(9) .
C37 C36 C35 120.2(9) .
C38 C37 C36 118.4(9) .
C38 C37 C40 118.2(9) .
C36 C37 C40 123.2(9) .
C39 C38 C37 122.0(11) .
C38 C39 C34 118.6(10) .
C48 C40 C37 120.0(9) 1_545
O12 C41 O11 119.7(7) .
O12 C41 C42 120.7(8) .
O11 C41 C42 119.5(8) .
C43 C42 C47 123.1(8) .
C43 C42 C41 120.1(8) .
C47 C42 C41 116.8(8) .
C42 C43 C44 118.1(9) .
C45 C44 C43 121.0(8) .
C46 C45 C44 118.5(8) .
C46 C45 C48 118.2(9) .
C44 C45 C48 123.2(8) .
C45 C46 C47 122.7(9) .
C42 C47 C46 116.6(9) .
C40 C48 C45 124.5(10) 1_565

loop_
_geom_bond_atom_site_label_1
_geom_bond_atom_site_label_2
_geom_bond_distance
_geom_bond_site_symmetry_2
Eu1 O4 2.316(6) .
Eu1 O6 2.335(6) .
Eu1 O1 2.376(5) .
Eu1 O13 2.399(7) .
Eu1 O8 2.424(6) .
Eu1 O9 2.455(6) .
Eu1 O14 2.475(6) .
Eu1 O10 2.491(6) .
Eu1 O7 2.802(6) .
Eu1 C33 2.808(9) .
Eu1 C25 2.984(10) .
Eu1 S2 3.504(3) .
Eu2 O7 2.346(6) .
Eu2 O5 2.353(5) .
Eu2 O2 2.355(6) .
Eu2 O3 2.397(6) .
Eu2 O15 2.419(7) .
Eu2 O12 2.439(6) .
Eu2 O16 2.447(6) .
Eu2 O11 2.511(6) .
Eu2 O4 2.813(6) .
Eu2 C41 2.847(8) .
Eu2 C9 2.940(9) .
Eu2 S4 3.498(2) .
S1 O13 1.528(7) .
S1 C49 1.710(11) .
S1 C50 1.720(11) .
S2 O14 1.536(6) .
S2 C52 1.759(10) .
S2 C51 1.801(13) .
S3 O15 1.520(7) .
S3 C53 1.738(11) .
S3 C54 1.783(10) .
S4 O16 1.514(6) .
S4 C55 1.784(11) .
S4 C56 1.785(10) .
S5 O17 1.512(8) .
S5 C58 1.732(14) .
S5 C57 1.748(11) .
S6 O18 1.489(9) .
S6 C59 1.722(16) .
S6 C60 1.766(13) .
S7 O19 1.541(10) .
S7 C61 1.693(17) .
S7 C62 1.794(15) .
S8 O20 1.554(10) .
S8 C63 1.721(13) .
S8 C64 1.747(14) .
S9 O21 1.507(8) .
S9 C65 1.775(11) .
S9 C66 1.819(12) .
S10 O22 1.610(12) .
S10 C67 1.744(14) .
S10 C68 1.775(11) .
S11 O23 1.496(10) .
S11 C70 1.718(18) .
S11 C69 1.846(16) .
S12 O24 1.492(12) .
S12 C71 1.787(17) .
S12 C72 1.820(16) .
S13 O25 1.501(10) .
S13 C73 1.746(14) .
S13 C74 1.810(14) .
S14 O26 1.438(12) .
S14 C75 1.579(15) .
S14 C76 1.764(15) .
S15 O27 1.469(10) .
S15 C77 1.747(13) .
S15 C78 1.780(13) .
S16 O28 1.493(11) .
S16 C79 1.721(18) .
S16 C80 1.837(14) .
S17 O29 1.483(9) .
S17 C81 1.749(15) .
S17 C82 1.853(13) .
O1 C1 1.270(9) .
O2 C1 1.251(10) .
O3 C9 1.250(10) .
O4 C9 1.301(10) .
O5 C17 1.264(9) .
O6 C17 1.279(9) .
O7 C25 1.249(11) .
O8 C25 1.282(11) .
O9 C33 1.256(10) .
O10 C33 1.259(10) .
O11 C41 1.286(10) .
O12 C41 1.283(10) .
C1 C2 1.493(11) .
C2 C3 1.359(12) .
C2 C7 1.386(12) .
C3 C4 1.406(13) .
C4 C5 1.383(13) .
C5 C6 1.395(12) .
C5 C8 1.509(12) .
C6 C7 1.401(11) .
C8 C24 1.296(12) 2_665
C9 C10 1.521(13) .
C10 C15 1.369(13) .
C10 C11 1.412(13) .
C11 C12 1.385(14) .
C12 C13 1.391(13) .
C13 C14 1.412(14) .
C13 C16 1.450(13) .
C14 C15 1.403(15) .
C16 C32 1.334(12) 1_455
C17 C18 1.470(11) .
C18 C23 1.375(12) .
C18 C19 1.446(12) .
C19 C20 1.389(11) .
C20 C21 1.382(12) .
C21 C22 1.398(12) .
C21 C24 1.485(12) .
C22 C23 1.386(12) .
C24 C8 1.296(12) 2_664
C25 C26 1.488(14) .
C26 C27 1.393(13) .
C26 C31 1.413(13) .
C27 C28 1.380(13) .
C28 C29 1.401(14) .
C29 C30 1.398(14) .
C29 C32 1.460(14) .
C30 C31 1.411(14) .
C32 C16 1.334(12) 1_655
C33 C34 1.530(12) .
C34 C35 1.370(14) .
C34 C39 1.405(15) .
C35 C36 1.409(14) .
C36 C37 1.398(14) .
C37 C38 1.390(14) .
C37 C40 1.503(13) .
C38 C39 1.387(13) .
C40 C48 1.324(14) 1_545
C41 C42 1.510(10) .
C42 C43 1.358(12) .
C42 C47 1.390(13) .
C43 C44 1.419(12) .
C44 C45 1.382(12) .
C45 C46 1.367(13) .
C45 C48 1.493(12) .
C46 C47 1.411(13) .
C48 C40 1.324(14) 1_565
